data_4125422
loop_
_publ_author_name
'Piou, Tiffany'
'Romanov-Michailidis, Fedor'
'Romanova-Michaelides, Maria'
'Jackson, Kelvin E.'
'Semakul, Natthawat'
'Taggart, Trevor D.'
'Newell, Brian S.'
'Rithner, Christopher D.'
'Paton, Robert S.'
'Rovis, Tomislav'

_publ_section_title
;
 Correlating Reactivity and Selectivity to Cyclopentadienyl Ligand
 Properties in Rh(III)-Catalyzed C-H Activation Reactions: An Experimental
 and Computational Study.
;
_journal_issue 3
_journal_name_full 'Journal of the American Chemical Society'
_journal_page_first 1296
_journal_page_last 1310
_journal_paper_doi 10.1021/jacs.6b11670
_journal_volume 139
_journal_year 2017
_chemical_formula_moiety 'C16 H22 Cl4 Rh2'
_chemical_formula_sum 'C16 H22 Cl4 Rh2'
_chemical_formula_weight 561.95
_space_group_crystal_system monoclinic
_space_group_IT_number 14
_space_group_name_Hall '-P 2yn'
_space_group_name_H-M_alt 'P 1 21/n 1'
_symmetry_space_group_name_Hall '-P 2yn'
_symmetry_space_group_name_H-M 'P 1 21/n 1'
_atom_sites_solution_hydrogens geom
_audit_creation_method SHELXL-2014/7
_cell_angle_alpha 90
_cell_angle_beta 104.652(3)
_cell_angle_gamma 90
_cell_formula_units_Z 2
_cell_length_a 9.8019(4)
_cell_length_b 6.9703(3)
_cell_length_c 13.8154(7)
_cell_measurement_reflns_used 9483
_cell_measurement_temperature 120(2)
_cell_measurement_theta_max 33.74
_cell_measurement_theta_min 2.30
_cell_volume 913.20(7)
_computing_cell_refinement 'Bruker SAINT'
_computing_data_collection 'Bruker APEX2'
_computing_data_reduction 'Bruker SAINT'
_computing_molecular_graphics 'Bruker SHELXTL'
_computing_publication_material 'Bruker SHELXTL'
_computing_structure_refinement 'SHELXL-2014/7 (Sheldrick, 2014)'
_computing_structure_solution 'SHELXS-97 (Sheldrick 2008)'
_diffrn_ambient_temperature 120(2)
_diffrn_measured_fraction_theta_full 1.000
_diffrn_measured_fraction_theta_max 0.998
_diffrn_measurement_device_type 'Bruker APEX-II CCD'
_diffrn_measurement_method '\f and \w scans'
_diffrn_radiation_type MoK\a
_diffrn_radiation_wavelength 0.71073
_diffrn_reflns_av_R_equivalents 0.0758
_diffrn_reflns_av_unetI/netI 0.0443
_diffrn_reflns_Laue_measured_fraction_full 1.000
_diffrn_reflns_Laue_measured_fraction_max 0.998
_diffrn_reflns_limit_h_max 15
_diffrn_reflns_limit_h_min -15
_diffrn_reflns_limit_k_max 10
_diffrn_reflns_limit_k_min -10
_diffrn_reflns_limit_l_max 21
_diffrn_reflns_limit_l_min -21
_diffrn_reflns_number 29448
_diffrn_reflns_point_group_measured_fraction_full 1.000
_diffrn_reflns_point_group_measured_fraction_max 0.998
_diffrn_reflns_theta_full 25.242
_diffrn_reflns_theta_max 33.820
_diffrn_reflns_theta_min 2.298
_exptl_absorpt_coefficient_mu 2.385
_exptl_absorpt_correction_T_max 0.7467
_exptl_absorpt_correction_T_min 0.6511
_exptl_absorpt_correction_type multi-scan
_exptl_absorpt_process_details 'SCALE (Bruker, 2009)'
_exptl_crystal_colour red
_exptl_crystal_density_diffrn 2.044
_exptl_crystal_density_meas ?
_exptl_crystal_density_method 'not measured'
_exptl_crystal_description block
_exptl_crystal_F_000 552
_exptl_crystal_size_max 0.203
_exptl_crystal_size_mid 0.114
_exptl_crystal_size_min 0.091
_refine_diff_density_max 0.944
_refine_diff_density_min -0.730
_refine_diff_density_rms 0.171
_refine_ls_extinction_method none
_refine_ls_goodness_of_fit_ref 1.040
_refine_ls_hydrogen_treatment constr
_refine_ls_matrix_type full
_refine_ls_number_parameters 100
_refine_ls_number_reflns 3672
_refine_ls_number_restraints 0
_refine_ls_restrained_S_all 1.040
_refine_ls_R_factor_all 0.0472
_refine_ls_R_factor_gt 0.0302
_refine_ls_shift/su_max 0.001
_refine_ls_shift/su_mean 0.000
_refine_ls_structure_factor_coef Fsqd
_refine_ls_weighting_details 'w=1/[\s^2^(Fo^2^)+(0.0245P)^2^+0.4626P] where P=(Fo^2^+2Fc^2^)/3'
_refine_ls_weighting_scheme calc
_refine_ls_wR_factor_gt 0.0578
_refine_ls_wR_factor_ref 0.0638
_reflns_Friedel_coverage 0.000
_reflns_number_gt 2901
_reflns_number_total 3672
_reflns_threshold_expression 'I > 2\s(I)'
_cod_data_source_file Rh21.cif
_cod_data_source_block rovis194
_cod_depositor_comments
;
The following automatic conversions were performed:

'_exptl_crystal_density_meas' value 'not measured' was changed to '?'
- the value is perceived as not measured.

Automatic conversion script
Id: cif_fix_values 4268 2015-11-12 08:31:59Z antanas 

 Adding full bibliography for 4125410--4125429.cif.
;
_cod_database_code 4125422
_shelx_shelxl_version_number 2014/7
_shelx_space_group_comment
; 
The symmetry employed for this shelxl refinement is uniquely defined 
by the following loop, which should always be used as a source of 
symmetry information in preference to the above space-group names. 
They are only intended as comments. 
;
_shelx_estimated_absorpt_t_min 0.643
_shelx_estimated_absorpt_t_max 0.812

loop_
_space_group_symop_operation_xyz
'x, y, z'
'-x+1/2, y+1/2, -z+1/2'
'-x, -y, -z'
'x-1/2, -y-1/2, z-1/2'

loop_
_atom_site_label
_atom_site_type_symbol
_atom_site_fract_x
_atom_site_fract_y
_atom_site_fract_z
_atom_site_U_iso_or_equiv
_atom_site_adp_type
_atom_site_occupancy
_atom_site_site_symmetry_order
_atom_site_calc_flag
_atom_site_refinement_flags_posn
_atom_site_refinement_flags_adp
Rh1 Rh 0.64928(2) 0.63108(2) 0.07924(2) 0.00903(5) Uani 1 1 d . .
Cl1 Cl 0.52103(6) 0.66947(8) 0.20309(4) 0.01546(12) Uani 1 1 d . .
Cl2 Cl 0.56588(6) 0.29997(8) 0.04987(4) 0.01132(10) Uani 1 1 d . .
C1 C 0.7787(2) 0.8113(3) 0.00992(17) 0.0113(4) Uani 1 1 d . .
C2 C 0.7873(2) 0.8708(3) 0.11098(17) 0.0131(4) Uani 1 1 d . .
H2A H 0.7627 1.0008 0.1321 0.016 Uiso 1 1 calc R U
C3 C 0.8450(3) 0.7158(4) 0.17659(18) 0.0174(5) Uani 1 1 d . .
H3A H 0.8678 0.7186 0.2513 0.021 Uiso 1 1 calc R U
C4 C 0.8669(3) 0.5580(4) 0.11655(19) 0.0166(5) Uani 1 1 d . .
H4A H 0.9079 0.4306 0.1419 0.020 Uiso 1 1 calc R U
C5 C 0.8251(2) 0.6165(3) 0.01346(18) 0.0136(4) Uani 1 1 d . .
H5A H 0.8307 0.5363 -0.0454 0.016 Uiso 1 1 calc R U
C6 C 0.7267(2) 0.9371(3) -0.08022(17) 0.0130(4) Uani 1 1 d . .
H6A H 0.6343 0.9934 -0.0767 0.016 Uiso 1 1 calc R U
C7 C 0.8313(3) 1.1023(4) -0.07685(19) 0.0187(5) Uani 1 1 d . .
H7A H 0.7978 1.1847 -0.1355 0.028 Uiso 1 1 calc R U
H7B H 0.8388 1.1777 -0.0159 0.028 Uiso 1 1 calc R U
H7C H 0.9240 1.0500 -0.0770 0.028 Uiso 1 1 calc R U
C8 C 0.7040(3) 0.8270(4) -0.17835(18) 0.0183(5) Uani 1 1 d . .
H8A H 0.6703 0.9151 -0.2346 0.027 Uiso 1 1 calc R U
H8B H 0.7933 0.7693 -0.1830 0.027 Uiso 1 1 calc R U
H8C H 0.6339 0.7258 -0.1805 0.027 Uiso 1 1 calc R U

loop_
_atom_site_aniso_label
_atom_site_aniso_U_11
_atom_site_aniso_U_22
_atom_site_aniso_U_33
_atom_site_aniso_U_23
_atom_site_aniso_U_13
_atom_site_aniso_U_12
Rh1 0.00859(8) 0.00950(8) 0.00817(7) 0.00048(6) 0.00057(5) -0.00084(6)
Cl1 0.0168(3) 0.0185(3) 0.0120(2) -0.00027(19) 0.0052(2) 0.0014(2)
Cl2 0.0106(2) 0.0101(2) 0.0116(2) 0.00089(18) -0.00025(18) -0.00040(19)
C1 0.0086(10) 0.0135(10) 0.0123(10) -0.0014(8) 0.0037(8) -0.0036(8)
C2 0.0116(11) 0.0146(11) 0.0121(9) -0.0021(8) 0.0009(8) -0.0063(9)
C3 0.0121(12) 0.0232(13) 0.0145(11) 0.0021(9) -0.0011(9) -0.0074(9)
C4 0.0085(11) 0.0168(12) 0.0225(12) 0.0066(9) 0.0001(9) -0.0001(9)
C5 0.0105(11) 0.0136(11) 0.0174(10) -0.0008(8) 0.0048(8) -0.0013(8)
C6 0.0107(11) 0.0151(11) 0.0134(10) 0.0018(8) 0.0033(8) -0.0003(9)
C7 0.0200(13) 0.0155(12) 0.0190(11) 0.0044(9) 0.0024(10) -0.0021(9)
C8 0.0198(13) 0.0224(13) 0.0123(10) -0.0005(9) 0.0034(9) -0.0020(10)

loop_
_atom_type_symbol
_atom_type_description
_atom_type_scat_dispersion_real
_atom_type_scat_dispersion_imag
_atom_type_scat_source
C C 0.0033 0.0016 'International Tables Vol C Tables 4.2.6.8 and 6.1.1.4'
H H 0.0000 0.0000 'International Tables Vol C Tables 4.2.6.8 and 6.1.1.4'
Cl Cl 0.1484 0.1585 'International Tables Vol C Tables 4.2.6.8 and 6.1.1.4'
Rh Rh -1.1178 0.9187 'International Tables Vol C Tables 4.2.6.8 and 6.1.1.4'

loop_
_geom_angle_atom_site_label_1
_geom_angle_atom_site_label_2
_geom_angle_atom_site_label_3
_geom_angle
_geom_angle_site_symmetry_1
_geom_angle_site_symmetry_3
C2 Rh1 C4 65.87(10) . .
C2 Rh1 C3 39.34(9) . .
C4 Rh1 C3 39.17(10) . .
C2 Rh1 C5 65.59(9) . .
C4 Rh1 C5 39.35(9) . .
C3 Rh1 C5 65.70(9) . .
C2 Rh1 C1 39.09(8) . .
C4 Rh1 C1 65.39(9) . .
C3 Rh1 C1 65.47(9) . .
C5 Rh1 C1 38.65(9) . .
C2 Rh1 Cl1 100.81(7) . .
C4 Rh1 Cl1 122.18(7) . .
C3 Rh1 Cl1 94.02(7) . .
C5 Rh1 Cl1 159.55(7) . .
C1 Rh1 Cl1 136.49(6) . .
C2 Rh1 Cl2 112.54(7) . 3_665
C4 Rh1 Cl2 148.53(7) . 3_665
C3 Rh1 Cl2 151.77(7) . 3_665
C5 Rh1 Cl2 109.76(7) . 3_665
C1 Rh1 Cl2 93.26(6) . 3_665
Cl1 Rh1 Cl2 89.28(2) . 3_665
C2 Rh1 Cl2 160.77(7) . .
C4 Rh1 Cl2 94.97(7) . .
C3 Rh1 Cl2 125.16(7) . .
C5 Rh1 Cl2 98.95(6) . .
C1 Rh1 Cl2 132.84(6) . .
Cl1 Rh1 Cl2 90.59(2) . .
Cl2 Rh1 Cl2 82.76(2) 3_665 .
Rh1 Cl2 Rh1 97.24(2) 3_665 .
C5 C1 C2 107.5(2) . .
C5 C1 C6 128.4(2) . .
C2 C1 C6 124.1(2) . .
C5 C1 Rh1 69.62(13) . .
C2 C1 Rh1 68.66(13) . .
C6 C1 Rh1 126.12(16) . .
C3 C2 C1 108.3(2) . .
C3 C2 Rh1 70.49(13) . .
C1 C2 Rh1 72.25(13) . .
C4 C3 C2 107.9(2) . .
C4 C3 Rh1 70.30(14) . .
C2 C3 Rh1 70.16(13) . .
C3 C4 C5 108.1(2) . .
C3 C4 Rh1 70.53(14) . .
C5 C4 Rh1 71.03(14) . .
C1 C5 C4 108.2(2) . .
C1 C5 Rh1 71.73(13) . .
C4 C5 Rh1 69.62(14) . .
C1 C6 C8 112.7(2) . .
C1 C6 C7 109.20(19) . .
C8 C6 C7 110.5(2) . .

loop_
_geom_bond_atom_site_label_1
_geom_bond_atom_site_label_2
_geom_bond_distance
_geom_bond_site_symmetry_2
Rh1 C2 2.125(2) .
Rh1 C4 2.126(2) .
Rh1 C3 2.129(2) .
Rh1 C5 2.145(2) .
Rh1 C1 2.172(2) .
Rh1 Cl1 2.3806(6) .
Rh1 Cl2 2.4407(6) 3_665
Rh1 Cl2 2.4478(6) .
Cl2 Rh1 2.4407(6) 3_665
C1 C5 1.429(3) .
C1 C2 1.438(3) .
C1 C6 1.502(3) .
C2 C3 1.432(3) .
C3 C4 1.426(4) .
C4 C5 1.438(3) .
C6 C8 1.524(3) .
C6 C7 1.534(3) .
